data_1572860
loop_
_publ_author_name
'Zhu, Jiaxuan'
'Wu, Wenbo'
'Qi, Haoqiang'
'Yao, Yutong'
'Yu, Hui'
'Huang, Xin'
'Wang, Na'
'Wang, Ting'
'Hao, Hongxun'

_publ_section_title
;
 Dynamic organic crystals as exceptionally efficient artificial natural
 light-harvesting actuators.
;
_journal_issue 44
_journal_name_full 'Chemical science'
_journal_page_first 18617
_journal_page_last 18626
_journal_paper_doi 10.1039/d4sc05684a
_journal_volume 15
_journal_year 2024
_chemical_formula_moiety 'C16 H16 Cl N3 O'
_chemical_formula_sum 'C16 H16 Cl N3 O'
_chemical_formula_weight 301.77
_space_group_crystal_system monoclinic
_space_group_IT_number 14
_space_group_name_Hall '-P 2ybc'
_space_group_name_H-M_alt 'P 1 21/c 1'
_atom_sites_solution_hydrogens mixed
_atom_sites_solution_primary dual
_audit_creation_date 2024-04-21
_audit_creation_method
;
Olex2 1.5
(compiled 2024.02.16 svn.r378c4104 for OlexSys, GUI svn.r6928)
;
_audit_update_record
;
2024-08-11 deposited with the CCDC.	2024-10-07 downloaded from the CCDC.
;
_cell_angle_alpha 90
_cell_angle_beta 96.635(3)
_cell_angle_gamma 90
_cell_formula_units_Z 4
_cell_length_a 14.9184(5)
_cell_length_b 12.9302(4)
_cell_length_c 7.6631(3)
_cell_measurement_reflns_used 4315
_cell_measurement_temperature 113.15
_cell_measurement_theta_max 31.1650
_cell_measurement_theta_min 2.0770
_cell_volume 1468.30(9)
_computing_cell_refinement 'CrysAlisPro 1.171.39.46e (Rigaku OD, 2018)'
_computing_data_collection 'CrysAlisPro 1.171.39.46e (Rigaku OD, 2018)'
_computing_data_reduction 'CrysAlisPro 1.171.39.46e (Rigaku OD, 2018)'
_computing_molecular_graphics 'Olex2 1.5 (Dolomanov et al., 2009)'
_computing_publication_material 'Olex2 1.5 (Dolomanov et al., 2009)'
_computing_structure_refinement 'SHELXL 2018/3 (Sheldrick, 2015)'
_computing_structure_solution 'SHELXT 2018/2 (Sheldrick, 2018)'
_diffrn_ambient_temperature 113.15
_diffrn_detector 'CCD plate'
_diffrn_measured_fraction_theta_full 1.000
_diffrn_measured_fraction_theta_max 0.876
_diffrn_measurement_details
;
List of Runs (angles in degrees, time in seconds):

  # Type    Start    End  Width  t~exp~   \w     \q     \k     \f   Frames
#--------------------------------------------------------------------------
  1  \w    -78.00  -8.00   1.00   35.00    --  -13.40 -57.00  30.00   70
  2  \w    -28.00  50.00   1.00   35.00    --  -13.40  38.00-150.00   78
  3  \w    -93.00  -3.00   1.00   35.00    --  -13.40 -57.00 120.00   90
;
_diffrn_measurement_device 'four-circle diffractometer'
_diffrn_measurement_device_type 'Rigaku MM007 Saturn944+'
_diffrn_measurement_method '\w scans'
_diffrn_orient_matrix_type 'CrysAlisPro convention (1999,Acta A55,543-557)'
_diffrn_orient_matrix_UB_11 -0.0376945000
_diffrn_orient_matrix_UB_12 0.0336201000
_diffrn_orient_matrix_UB_13 -0.0144167000
_diffrn_orient_matrix_UB_21 -0.0294116000
_diffrn_orient_matrix_UB_22 -0.0424945000
_diffrn_orient_matrix_UB_23 0.0070336000
_diffrn_orient_matrix_UB_31 0.0019655000
_diffrn_orient_matrix_UB_32 0.0085088000
_diffrn_orient_matrix_UB_33 0.0918365000
_diffrn_radiation_monochromator mirror
_diffrn_radiation_probe x-ray
_diffrn_radiation_type 'Mo K\a'
_diffrn_radiation_wavelength 0.71073
_diffrn_reflns_av_R_equivalents 0.0520
_diffrn_reflns_av_unetI/netI 0.0650
_diffrn_reflns_Laue_measured_fraction_full 1.000
_diffrn_reflns_Laue_measured_fraction_max 0.876
_diffrn_reflns_limit_h_max 20
_diffrn_reflns_limit_h_min -21
_diffrn_reflns_limit_k_max 19
_diffrn_reflns_limit_k_min -17
_diffrn_reflns_limit_l_max 11
_diffrn_reflns_limit_l_min -10
_diffrn_reflns_number 12460
_diffrn_reflns_point_group_measured_fraction_full 1.000
_diffrn_reflns_point_group_measured_fraction_max 0.876
_diffrn_reflns_theta_full 25.242
_diffrn_reflns_theta_max 32.554
_diffrn_reflns_theta_min 2.090
_diffrn_source 'Rotating-anode X-ray tube'
_diffrn_source_type 'Rigaku (Mo) X-ray Source'
_exptl_absorpt_coefficient_mu 0.262
_exptl_absorpt_correction_T_max 1.00000
_exptl_absorpt_correction_T_min 0.29565
_exptl_absorpt_correction_type multi-scan
_exptl_absorpt_process_details 'CrysAlisPro 1.171.39.46e (Rigaku Oxford Diffraction, 2018)'
_exptl_crystal_density_diffrn 1.365
_exptl_crystal_description block
_exptl_crystal_F_000 632
_exptl_crystal_size_max 0.36
_exptl_crystal_size_mid 0.25
_exptl_crystal_size_min 0.2
_refine_diff_density_max 0.470
_refine_diff_density_min -0.399
_refine_diff_density_rms 0.070
_refine_ls_extinction_method none
_refine_ls_goodness_of_fit_ref 1.079
_refine_ls_hydrogen_treatment mixed
_refine_ls_matrix_type full
_refine_ls_number_parameters 196
_refine_ls_number_reflns 4677
_refine_ls_number_restraints 1
_refine_ls_restrained_S_all 1.079
_refine_ls_R_factor_all 0.0883
_refine_ls_R_factor_gt 0.0643
_refine_ls_shift/su_max 0.000
_refine_ls_shift/su_mean 0.000
_refine_ls_structure_factor_coef Fsqd
_refine_ls_weighting_details 'w=1/[\s^2^(Fo^2^)+(0.0501P)^2^+0.6811P] where P=(Fo^2^+2Fc^2^)/3'
_refine_ls_weighting_scheme calc
_refine_ls_wR_factor_gt 0.1280
_refine_ls_wR_factor_ref 0.1391
_reflns_Friedel_coverage 0.000
_reflns_number_gt 3702
_reflns_number_total 4677
_reflns_threshold_expression 'I > 2\s(I)'
_cod_data_source_file d4sc05684a11.cif
_cod_data_source_block r20240420a
_cod_depositor_comments 'Adding full bibliography for 1572859--1572860.cif.'
_cod_database_code 1572860
_shelx_shelxl_version_number 2018/3
_shelx_space_group_comment
;
The symmetry employed for this shelxl refinement is uniquely defined
by the following loop, which should always be used as a source of
symmetry information in preference to the above space-group names.
They are only intended as comments.
;
_shelx_estimated_absorpt_t_max 0.949
_shelx_estimated_absorpt_t_min 0.911
_olex2_refinement_description
;
1. Fixed Uiso
 At 1.2 times of:
  All C(H) groups
 At 1.5 times of:
  All C(H,H,H) groups
2. Restrained distances
 N1-H1
 0.9 with sigma of 0.01
3.a Aromatic/amide H refined with riding coordinates:
 C2(H2), C3(H3), C5(H5), C6(H6), C8(H8), C10(H10), C11(H11), C13(H13), C14(H14)
3.b Idealised Me refined as rotating group:
 C15(H15A,H15B,H15C), C16(H16A,H16B,H16C)
;
_olex2_submission_special_instructions 'No special instructions were received'
_oxdiff_exptl_absorpt_empirical_details
;
Empirical correction (ABSPACK) includes:
- Absorption correction using spherical harmonics
- Frame scaling
;
_oxdiff_exptl_absorpt_empirical_full_max 1.708
_oxdiff_exptl_absorpt_empirical_full_min 0.574

loop_
_space_group_symop_operation_xyz
'x, y, z'
'-x, y+1/2, -z+1/2'
'-x, -y, -z'
'x, -y-1/2, z-1/2'

loop_
_atom_site_label
_atom_site_type_symbol
_atom_site_fract_x
_atom_site_fract_y
_atom_site_fract_z
_atom_site_U_iso_or_equiv
_atom_site_adp_type
_atom_site_occupancy
_atom_site_site_symmetry_order
_atom_site_calc_flag
_atom_site_refinement_flags_posn
_atom_site_refinement_flags_adp
_atom_site_refinement_flags_occupancy
_atom_site_disorder_assembly
_atom_site_disorder_group
Cl1 Cl 0.19318(3) -0.08569(4) -0.01138(7) 0.03299(15) Uani 1 1 d . . . . .
O1 O -0.10691(8) -0.13854(9) -0.73851(15) 0.0184(3) Uani 1 1 d . . . . .
N1 N -0.17213(9) -0.22803(11) -0.52965(17) 0.0147(3) Uani 1 1 d D . . . .
H1 H -0.1631(13) -0.2638(14) -0.4292(18) 0.026(6) Uiso 1 1 d D . . . .
N2 N -0.24953(9) -0.24798(11) -0.64282(17) 0.0147(3) Uani 1 1 d . . . . .
N3 N -0.64152(10) -0.41377(12) -0.95984(19) 0.0202(3) Uani 1 1 d . . . . .
C1 C 0.10563(12) -0.10736(13) -0.1781(2) 0.0203(4) Uani 1 1 d . . . . .
C2 C 0.12649(12) -0.12634(14) -0.3466(3) 0.0220(4) Uani 1 1 d . . . . .
H2 H 0.187553 -0.127674 -0.370587 0.026 Uiso 1 1 calc R U . . .
C3 C 0.05669(11) -0.14343(13) -0.4803(2) 0.0184(3) Uani 1 1 d . . . . .
H3 H 0.069943 -0.155396 -0.596890 0.022 Uiso 1 1 calc R U . . .
C4 C -0.03271(11) -0.14303(12) -0.4434(2) 0.0144(3) Uani 1 1 d . . . . .
C5 C -0.05157(12) -0.12306(12) -0.2729(2) 0.0162(3) Uani 1 1 d . . . . .
H5 H -0.112512 -0.121468 -0.248143 0.019 Uiso 1 1 calc R U . . .
C6 C 0.01768(12) -0.10536(12) -0.1379(2) 0.0189(3) Uani 1 1 d . . . . .
H6 H 0.004775 -0.092275 -0.021404 0.023 Uiso 1 1 calc R U . . .
C7 C -0.10649(10) -0.16820(12) -0.5854(2) 0.0135(3) Uani 1 1 d . . . . .
C8 C -0.29814(10) -0.32240(12) -0.5934(2) 0.0139(3) Uani 1 1 d . . . . .
H8 H -0.276301 -0.362874 -0.494012 0.017 Uiso 1 1 calc R U . . .
C9 C -0.38636(10) -0.34517(12) -0.6883(2) 0.0135(3) Uani 1 1 d . . . . .
C10 C -0.43102(11) -0.27489(12) -0.8066(2) 0.0142(3) Uani 1 1 d . . . . .
H10 H -0.403363 -0.210242 -0.825136 0.017 Uiso 1 1 calc R U . . .
C11 C -0.51405(11) -0.29677(13) -0.8972(2) 0.0154(3) Uani 1 1 d . . . . .
H11 H -0.542197 -0.247526 -0.977727 0.018 Uiso 1 1 calc R U . . .
C12 C -0.55793(11) -0.39163(13) -0.8718(2) 0.0154(3) Uani 1 1 d . . . . .
C13 C -0.51328(11) -0.46196(13) -0.7510(2) 0.0180(3) Uani 1 1 d . . . . .
H13 H -0.540832 -0.526437 -0.730813 0.022 Uiso 1 1 calc R U . . .
C14 C -0.42992(11) -0.43852(13) -0.6613(2) 0.0166(3) Uani 1 1 d . . . . .
H14 H -0.401647 -0.486967 -0.579424 0.020 Uiso 1 1 calc R U . . .
C15 C -0.67865(12) -0.51742(14) -0.9453(3) 0.0234(4) Uani 1 1 d . . . . .
H15A H -0.634520 -0.568762 -0.974929 0.035 Uiso 1 1 calc R U . . .
H15B H -0.734130 -0.524159 -1.026423 0.035 Uiso 1 1 calc R U . . .
H15C H -0.692231 -0.528933 -0.824688 0.035 Uiso 1 1 calc R U . . .
C16 C -0.67758(12) -0.34895(16) -1.1054(2) 0.0251(4) Uani 1 1 d . . . . .
H16A H -0.685662 -0.278405 -1.063134 0.038 Uiso 1 1 calc R U . . .
H16B H -0.735920 -0.376470 -1.156828 0.038 Uiso 1 1 calc R U . . .
H16C H -0.635544 -0.348111 -1.194640 0.038 Uiso 1 1 calc R U . . .

loop_
_atom_site_aniso_label
_atom_site_aniso_U_11
_atom_site_aniso_U_22
_atom_site_aniso_U_33
_atom_site_aniso_U_23
_atom_site_aniso_U_13
_atom_site_aniso_U_12
Cl1 0.0296(3) 0.0323(3) 0.0323(3) -0.0015(2) -0.01675(19) -0.00746(19)
O1 0.0229(6) 0.0171(6) 0.0147(6) 0.0022(5) 0.0001(5) -0.0033(5)
N1 0.0136(6) 0.0180(7) 0.0115(6) 0.0003(6) -0.0030(5) -0.0017(5)
N2 0.0121(6) 0.0181(7) 0.0134(6) -0.0022(6) -0.0008(5) -0.0002(5)
N3 0.0163(7) 0.0238(8) 0.0197(7) -0.0005(6) -0.0018(6) -0.0064(6)
C1 0.0215(9) 0.0130(8) 0.0237(9) 0.0007(7) -0.0090(7) -0.0047(6)
C2 0.0166(8) 0.0208(9) 0.0280(9) -0.0014(8) -0.0006(7) -0.0047(6)
C3 0.0177(8) 0.0173(8) 0.0203(8) -0.0026(7) 0.0024(6) -0.0039(6)
C4 0.0162(8) 0.0094(7) 0.0166(7) -0.0006(6) -0.0020(6) -0.0022(5)
C5 0.0182(8) 0.0111(7) 0.0189(8) -0.0007(6) 0.0008(6) -0.0011(6)
C6 0.0268(9) 0.0118(8) 0.0168(8) -0.0028(7) -0.0028(7) -0.0017(6)
C7 0.0137(7) 0.0125(7) 0.0141(7) -0.0017(6) 0.0007(6) 0.0011(6)
C8 0.0144(7) 0.0153(8) 0.0118(7) -0.0005(6) 0.0004(6) 0.0025(6)
C9 0.0126(7) 0.0158(8) 0.0125(7) -0.0024(6) 0.0031(6) -0.0001(6)
C10 0.0142(7) 0.0142(7) 0.0147(7) -0.0004(6) 0.0038(6) -0.0016(6)
C11 0.0151(8) 0.0162(8) 0.0149(7) 0.0009(6) 0.0020(6) 0.0004(6)
C12 0.0131(7) 0.0191(8) 0.0145(7) -0.0035(7) 0.0033(6) -0.0024(6)
C13 0.0186(8) 0.0173(8) 0.0187(8) -0.0003(7) 0.0046(6) -0.0059(6)
C14 0.0196(8) 0.0159(8) 0.0146(7) 0.0017(6) 0.0030(6) -0.0009(6)
C15 0.0175(8) 0.0237(9) 0.0293(9) -0.0074(8) 0.0044(7) -0.0078(7)
C16 0.0176(9) 0.0354(11) 0.0210(9) 0.0007(8) -0.0037(7) -0.0051(7)

loop_
_atom_type_symbol
_atom_type_description
_atom_type_scat_dispersion_real
_atom_type_scat_dispersion_imag
_atom_type_scat_source
C C 0.0033 0.0016 'International Tables Vol C Tables 4.2.6.8 and 6.1.1.4'
H H 0.0000 0.0000 'International Tables Vol C Tables 4.2.6.8 and 6.1.1.4'
Cl Cl 0.1484 0.1585 'International Tables Vol C Tables 4.2.6.8 and 6.1.1.4'
N N 0.0061 0.0033 'International Tables Vol C Tables 4.2.6.8 and 6.1.1.4'
O O 0.0106 0.0060 'International Tables Vol C Tables 4.2.6.8 and 6.1.1.4'

loop_
_geom_angle_atom_site_label_1
_geom_angle_atom_site_label_2
_geom_angle_atom_site_label_3
_geom_angle
_geom_angle_site_symmetry_1
_geom_angle_site_symmetry_3
_geom_angle_publ_flag
N2 N1 H1 118.3(13) . . ?
C7 N1 H1 121.6(13) . . ?
C7 N1 N2 119.27(13) . . ?
C8 N2 N1 114.31(13) . . ?
C12 N3 C15 118.91(15) . . ?
C12 N3 C16 119.44(14) . . ?
C16 N3 C15 118.68(14) . . ?
C2 C1 Cl1 118.85(14) . . ?
C6 C1 Cl1 118.98(14) . . ?
C6 C1 C2 122.17(16) . . ?
C1 C2 H2 120.5 . . ?
C1 C2 C3 119.01(16) . . ?
C3 C2 H2 120.5 . . ?
C2 C3 H3 119.9 . . ?
C2 C3 C4 120.13(16) . . ?
C4 C3 H3 119.9 . . ?
C3 C4 C7 119.56(15) . . ?
C5 C4 C3 119.51(15) . . ?
C5 C4 C7 120.88(14) . . ?
C4 C5 H5 119.5 . . ?
C4 C5 C6 120.93(16) . . ?
C6 C5 H5 119.5 . . ?
C1 C6 C5 118.23(16) . . ?
C1 C6 H6 120.9 . . ?
C5 C6 H6 120.9 . . ?
O1 C7 N1 123.58(14) . . ?
O1 C7 C4 123.25(14) . . ?
N1 C7 C4 113.17(13) . . ?
N2 C8 H8 119.7 . . ?
N2 C8 C9 120.70(14) . . ?
C9 C8 H8 119.7 . . ?
C10 C9 C8 121.84(14) . . ?
C10 C9 C14 117.58(14) . . ?
C14 C9 C8 120.58(15) . . ?
C9 C10 H10 119.1 . . ?
C11 C10 C9 121.80(15) . . ?
C11 C10 H10 119.1 . . ?
C10 C11 H11 119.6 . . ?
C10 C11 C12 120.82(15) . . ?
C12 C11 H11 119.6 . . ?
N3 C12 C11 121.33(15) . . ?
N3 C12 C13 121.34(15) . . ?
C13 C12 C11 117.32(15) . . ?
C12 C13 H13 119.5 . . ?
C14 C13 C12 120.98(15) . . ?
C14 C13 H13 119.5 . . ?
C9 C14 H14 119.3 . . ?
C13 C14 C9 121.49(15) . . ?
C13 C14 H14 119.3 . . ?
N3 C15 H15A 109.5 . . ?
N3 C15 H15B 109.5 . . ?
N3 C15 H15C 109.5 . . ?
H15A C15 H15B 109.5 . . ?
H15A C15 H15C 109.5 . . ?
H15B C15 H15C 109.5 . . ?
N3 C16 H16A 109.5 . . ?
N3 C16 H16B 109.5 . . ?
N3 C16 H16C 109.5 . . ?
H16A C16 H16B 109.5 . . ?
H16A C16 H16C 109.5 . . ?
H16B C16 H16C 109.5 . . ?

loop_
_geom_bond_atom_site_label_1
_geom_bond_atom_site_label_2
_geom_bond_distance
_geom_bond_site_symmetry_2
_geom_bond_publ_flag
Cl1 C1 1.7409(17) . ?
O1 C7 1.2335(19) . ?
N1 H1 0.895(9) . ?
N1 N2 1.3858(18) . ?
N1 C7 1.355(2) . ?
N2 C8 1.288(2) . ?
N3 C12 1.378(2) . ?
N3 C15 1.459(2) . ?
N3 C16 1.448(2) . ?
C1 C2 1.385(3) . ?
C1 C6 1.382(3) . ?
C2 H2 0.9500 . ?
C2 C3 1.391(2) . ?
C3 H3 0.9500 . ?
C3 C4 1.395(2) . ?
C4 C5 1.392(2) . ?
C4 C7 1.492(2) . ?
C5 H5 0.9500 . ?
C5 C6 1.394(2) . ?
C6 H6 0.9500 . ?
C8 H8 0.9500 . ?
C8 C9 1.458(2) . ?
C9 C10 1.397(2) . ?
C9 C14 1.398(2) . ?
C10 H10 0.9500 . ?
C10 C11 1.378(2) . ?
C11 H11 0.9500 . ?
C11 C12 1.414(2) . ?
C12 C13 1.409(2) . ?
C13 H13 0.9500 . ?
C13 C14 1.383(2) . ?
C14 H14 0.9500 . ?
C15 H15A 0.9800 . ?
C15 H15B 0.9800 . ?
C15 H15C 0.9800 . ?
C16 H16A 0.9800 . ?
C16 H16B 0.9800 . ?
C16 H16C 0.9800 . ?

loop_
_geom_torsion_atom_site_label_1
_geom_torsion_atom_site_label_2
_geom_torsion_atom_site_label_3
_geom_torsion_atom_site_label_4
_geom_torsion
_geom_torsion_site_symmetry_1
_geom_torsion_site_symmetry_2
_geom_torsion_site_symmetry_3
_geom_torsion_site_symmetry_4
_geom_torsion_publ_flag
Cl1 C1 C2 C3 -179.83(13) . . . . ?
Cl1 C1 C6 C5 -179.88(12) . . . . ?
N1 N2 C8 C9 173.27(13) . . . . ?
N2 N1 C7 O1 -7.9(2) . . . . ?
N2 N1 C7 C4 173.02(13) . . . . ?
N2 C8 C9 C10 -15.6(2) . . . . ?
N2 C8 C9 C14 165.40(15) . . . . ?
N3 C12 C13 C14 -179.07(15) . . . . ?
C1 C2 C3 C4 -1.1(3) . . . . ?
C2 C1 C6 C5 -0.1(3) . . . . ?
C2 C3 C4 C5 1.5(2) . . . . ?
C2 C3 C4 C7 -176.06(15) . . . . ?
C3 C4 C5 C6 -1.2(2) . . . . ?
C3 C4 C7 O1 -39.4(2) . . . . ?
C3 C4 C7 N1 139.74(15) . . . . ?
C4 C5 C6 C1 0.5(2) . . . . ?
C5 C4 C7 O1 143.12(16) . . . . ?
C5 C4 C7 N1 -37.8(2) . . . . ?
C6 C1 C2 C3 0.4(3) . . . . ?
C7 N1 N2 C8 165.56(14) . . . . ?
C7 C4 C5 C6 176.30(15) . . . . ?
C8 C9 C10 C11 179.52(14) . . . . ?
C8 C9 C14 C13 -179.49(15) . . . . ?
C9 C10 C11 C12 0.7(2) . . . . ?
C10 C9 C14 C13 1.5(2) . . . . ?
C10 C11 C12 N3 179.09(15) . . . . ?
C10 C11 C12 C13 0.0(2) . . . . ?
C11 C12 C13 C14 0.0(2) . . . . ?
C12 C13 C14 C9 -0.8(3) . . . . ?
C14 C9 C10 C11 -1.4(2) . . . . ?
C15 N3 C12 C11 172.54(15) . . . . ?
C15 N3 C12 C13 -8.4(2) . . . . ?
C16 N3 C12 C11 12.3(2) . . . . ?
C16 N3 C12 C13 -168.67(16) . . . . ?
